data_7110812
loop_
_publ_author_name
'Bu, Xian-He'
'Tanaka, Kentaro'
'Shionoya, Mitsuhiko'
'Biradha, Kumar'
'Morishita, Hiromasa'
'Furusho, Sanae'

_publ_contact_author
;
     Prof. Mitsuhiko Shionoya
     Department of Chemistry
     School of Science
     The University of Tokyo
     Hongo, Bunkyo-ku, Tokyo 113-0033
     Japan
;
_publ_section_title
;
 A spontaneously resolved chiral molecular box: a cyclic tetranuclear ZnII
 complex with DPTZ (DPTZ = 3,6-di-2-pyridyl-1,2,4,5-tetrazine)
;
_journal_issue 11
_journal_name_full 'Chemical Communications'
_journal_page_first 971
_journal_paper_doi 10.1039/a909742b
_journal_year 2000
_chemical_formula_sum 'C66 H66 Cl14 N32 O36 Zn4'
_chemical_formula_weight 2641.29
_chemical_name_systematic
;
 ?
;
_space_group_IT_number 20
_symmetry_cell_setting orthorhombic
_symmetry_space_group_name_Hall 'C 2c 2'
_symmetry_space_group_name_H-M 'C 2 2 21'
_atom_sites_solution_hydrogens geom
_atom_sites_solution_primary direct
_atom_sites_solution_secondary difmap
_audit_creation_method SHELXL-97
_cell_angle_alpha 90.00
_cell_angle_beta 90.00
_cell_angle_gamma 90.00
_cell_formula_units_Z 4
_cell_length_a 13.6982(17)
_cell_length_b 30.091(4)
_cell_length_c 25.195(3)
_cell_measurement_temperature 193(2)
_cell_volume 10385(2)
_computing_structure_refinement 'SHELXL-97 (Sheldrick, 1997)'
_computing_structure_solution 'SHELXS-97 (Sheldrick, 1990)'
_diffrn_ambient_temperature 193(2)
_diffrn_measured_fraction_theta_full 0.916
_diffrn_measured_fraction_theta_max 0.916
_diffrn_radiation_monochromator graphite
_diffrn_radiation_source 'fine-focus sealed tube'
_diffrn_radiation_type MoK\a
_diffrn_radiation_wavelength 0.71073
_diffrn_reflns_av_R_equivalents 0.0327
_diffrn_reflns_av_sigmaI/netI 0.0862
_diffrn_reflns_limit_h_max 15
_diffrn_reflns_limit_h_min -15
_diffrn_reflns_limit_k_max 24
_diffrn_reflns_limit_k_min -39
_diffrn_reflns_limit_l_max 33
_diffrn_reflns_limit_l_min -24
_diffrn_reflns_number 15576
_diffrn_reflns_theta_full 27.88
_diffrn_reflns_theta_max 27.88
_diffrn_reflns_theta_min 1.58
_exptl_absorpt_coefficient_mu 1.368
_exptl_absorpt_correction_T_max 0.8530
_exptl_absorpt_correction_T_min 0.7714
_exptl_crystal_density_diffrn 1.689
_exptl_crystal_density_method 'not measured'
_exptl_crystal_F_000 5328
_exptl_crystal_size_max 0.20
_exptl_crystal_size_mid 0.15
_exptl_crystal_size_min 0.12
_refine_diff_density_max 0.545
_refine_diff_density_min -0.576
_refine_diff_density_rms 0.083
_refine_ls_abs_structure_details 'Flack H D (1983), Acta Cryst. A39, 876-881'
_refine_ls_abs_structure_Flack 0.032(15)
_refine_ls_extinction_method none
_refine_ls_goodness_of_fit_ref 0.925
_refine_ls_hydrogen_treatment mixed
_refine_ls_matrix_type full
_refine_ls_number_parameters 691
_refine_ls_number_reflns 10552
_refine_ls_number_restraints 1
_refine_ls_restrained_S_all 1.082
_refine_ls_R_factor_all 0.0880
_refine_ls_R_factor_gt 0.0499
_refine_ls_shift/su_max 0.017
_refine_ls_shift/su_mean 0.001
_refine_ls_structure_factor_coef Fsqd
_refine_ls_weighting_details 'calc w=1/[\s^2^(Fo^2^)+(0.0617P)^2^+0.0000P] where P=(Fo^2^+2Fc^2^)/3'
_refine_ls_weighting_scheme calc
_refine_ls_wR_factor_gt 0.1105
_refine_ls_wR_factor_ref 0.1218
_reflns_number_gt 6744
_reflns_number_total 10552
_reflns_threshold_expression >2sigma(I)
_cod_data_source_file a909742bsup1.cif
_cod_data_source_block zn(box)1
_cod_depositor_comments
;
The following automatic conversions were performed:

'_symmetry_cell_setting' value 'Orthorhombic' changed to
'orthorhombic' according to
/home/saulius/struct/CIF-dictionaries/cif_core.dic dictionary named
'cif_core.dic' version 2.4.2 from 2011-04-26.

Automatic conversion script
Id: cif_fix_values 1891 2012-01-12 08:04:46Z andrius 
;
_cod_original_sg_symbol_H-M C2221
_cod_database_code 7110812

loop_
_symmetry_equiv_pos_as_xyz
'x, y, z'
'-x, -y, z+1/2'
'-x, y, -z+1/2'
'x, -y, -z'
'x+1/2, y+1/2, z'
'-x+1/2, -y+1/2, z+1/2'
'-x+1/2, y+1/2, -z+1/2'
'x+1/2, -y+1/2, -z'

loop_
_atom_site_label
_atom_site_type_symbol
_atom_site_fract_x
_atom_site_fract_y
_atom_site_fract_z
_atom_site_U_iso_or_equiv
_atom_site_adp_type
_atom_site_occupancy
_atom_site_symmetry_multiplicity
_atom_site_calc_flag
_atom_site_refinement_flags
Zn1 Zn 0.79130(6) 0.35761(2) 0.66306(3) 0.03266(19) Uani 1 1 d .
Zn2 Zn 0.77706(5) 0.11986(2) 0.67361(3) 0.02959(18) Uani 1 1 d .
O11B O 0.6359(3) 0.12470(15) 0.64600(18) 0.0395(11) Uani 1 1 d .
H11B H 0.6273 0.1428 0.6179 0.12(4) Uiso 1 1 d R
H21B H 0.6445 0.0994 0.6276 0.12(4) Uiso 1 1 d R
O11A O 0.6918(4) 0.35141(17) 0.60112(19) 0.0569(15) Uani 1 1 d .
H11A H 0.6839 0.3786 0.5868 0.12(4) Uiso 1 1 d RD
H21A H 0.7488 0.3390 0.5913 0.32(12) Uiso 1 1 d RD
N11A N 0.6964(4) 0.33943(17) 0.7251(2) 0.0372(13) Uani 1 1 d .
C11A C 0.6848(5) 0.2960(2) 0.7359(3) 0.0395(17) Uani 1 1 d .
C12A C 0.6271(6) 0.2807(2) 0.7775(3) 0.051(2) Uani 1 1 d .
H12A H 0.6191 0.2498 0.7839 0.061 Uiso 1 1 calc R
C13A C 0.5818(7) 0.3122(3) 0.8089(3) 0.066(3) Uani 1 1 d .
H13A H 0.5441 0.3031 0.8386 0.079 Uiso 1 1 calc R
C14A C 0.5911(6) 0.3559(3) 0.7976(3) 0.062(2) Uani 1 1 d .
H14A H 0.5591 0.3776 0.8188 0.075 Uiso 1 1 calc R
C15A C 0.6471(6) 0.3686(2) 0.7552(3) 0.054(2) Uani 1 1 d .
H15A H 0.6513 0.3993 0.7468 0.064 Uiso 1 1 calc R
N21A N 0.7263(4) 0.22116(15) 0.70734(19) 0.0305(12) Uani 1 1 d .
N22A N 0.7739(4) 0.19533(14) 0.67488(19) 0.0268(11) Uani 1 1 d .
N23A N 0.8385(4) 0.25761(17) 0.62938(19) 0.0324(12) Uani 1 1 d .
N24A N 0.7930(4) 0.28323(15) 0.66341(19) 0.0285(11) Uani 1 1 d .
C21A C 0.7366(5) 0.2645(2) 0.7008(2) 0.0306(14) Uani 1 1 d .
C22A C 0.8273(4) 0.21380(18) 0.6352(2) 0.0249(13) Uani 1 1 d .
N31A N 0.8571(4) 0.13925(16) 0.60695(19) 0.0319(12) Uani 1 1 d .
C31A C 0.8771(5) 0.1827(2) 0.5996(2) 0.0289(14) Uani 1 1 d .
C32A C 0.9426(6) 0.1971(2) 0.5615(3) 0.0449(19) Uani 1 1 d .
H32A H 0.9558 0.2278 0.5572 0.054 Uiso 1 1 calc R
C33A C 0.9888(7) 0.1657(3) 0.5296(3) 0.059(2) Uani 1 1 d .
H33A H 1.0336 0.1746 0.5029 0.070 Uiso 1 1 calc R
C34A C 0.9685(6) 0.1226(2) 0.5374(3) 0.052(2) Uani 1 1 d .
H34A H 1.0004 0.1006 0.5167 0.062 Uiso 1 1 calc R
C35A C 0.9010(5) 0.1101(2) 0.5758(3) 0.0399(18) Uani 1 1 d .
H35A H 0.8858 0.0794 0.5797 0.048 Uiso 1 1 calc R
N11B N 0.7421(4) 0.12154(15) 0.7554(2) 0.0303(11) Uani 1 1 d .
C11B C 0.8140(4) 0.12370(18) 0.7915(2) 0.0250(13) Uani 1 1 d .
C12B C 0.7965(5) 0.1290(2) 0.8453(2) 0.0404(17) Uani 1 1 d .
H12B H 0.8483 0.1303 0.8702 0.049 Uiso 1 1 calc R
C13B C 0.6982(5) 0.1323(2) 0.8612(3) 0.0469(19) Uani 1 1 d .
H13B H 0.6827 0.1365 0.8976 0.056 Uiso 1 1 calc R
C14B C 0.6266(5) 0.1296(2) 0.8253(3) 0.0489(18) Uani 1 1 d .
H14B H 0.5603 0.1312 0.8362 0.059 Uiso 1 1 calc R
C15B C 0.6495(5) 0.1244(2) 0.7718(3) 0.0380(16) Uani 1 1 d .
H15B H 0.5982 0.1227 0.7465 0.046 Uiso 1 1 calc R
N21B N 0.9889(4) 0.11994(16) 0.80423(19) 0.0289(11) Uani 1 1 d .
N22B N 1.0774(4) 0.12007(17) 0.78280(18) 0.0272(11) Uani 1 1 d .
C21B C 0.9141(4) 0.12115(19) 0.7703(2) 0.0259(14) Uani 1 1 d .
N11C N 0.9187(4) 0.35960(17) 0.6168(2) 0.0336(13) Uani 1 1 d .
C11C C 1.0077(5) 0.36403(19) 0.6401(3) 0.0349(16) Uani 1 1 d .
C12C C 1.0942(6) 0.3683(2) 0.6131(3) 0.0458(19) Uani 1 1 d .
H12C H 1.1546 0.3709 0.6313 0.055 Uiso 1 1 calc R
C13C C 1.0898(7) 0.3685(3) 0.5573(3) 0.061(2) Uani 1 1 d .
H13C H 1.1473 0.3723 0.5367 0.073 Uiso 1 1 calc R
C14C C 1.0012(7) 0.3633(3) 0.5332(3) 0.059(2) Uani 1 1 d .
H14C H 0.9974 0.3624 0.4956 0.071 Uiso 1 1 calc R
C15C C 0.9173(6) 0.3592(2) 0.5629(3) 0.0449(18) Uani 1 1 d .
H15C H 0.8565 0.3560 0.5451 0.054 Uiso 1 1 calc R
N21C N 1.0893(4) 0.36499(16) 0.7258(2) 0.0298(13) Uani 1 1 d .
N22C N 1.0815(4) 0.36345(17) 0.7782(2) 0.0317(13) Uani 1 1 d .
C21C C 1.0044(5) 0.36424(19) 0.6993(2) 0.0283(14) Uani 1 1 d .
N1D N 0.7679(4) 0.42616(16) 0.6676(2) 0.0401(13) Uani 1 1 d .
C1D C 0.7639(5) 0.4633(2) 0.6629(3) 0.0385(16) Uani 1 1 d .
C2D C 0.7565(6) 0.5114(2) 0.6566(3) 0.059(2) Uani 1 1 d .
H2D1 H 0.7367 0.5184 0.6202 0.089 Uiso 1 1 calc R
H2D2 H 0.8200 0.5250 0.6640 0.089 Uiso 1 1 calc R
H2D3 H 0.7078 0.5231 0.6815 0.089 Uiso 1 1 calc R
N1E N 0.7758(4) 0.05179(17) 0.6646(2) 0.0399(13) Uani 1 1 d .
C1E C 0.7595(5) 0.0151(2) 0.6615(3) 0.0408(17) Uani 1 1 d .
C2E C 0.7364(6) -0.0318(2) 0.6567(3) 0.059(2) Uani 1 1 d .
H2E1 H 0.6787 -0.0386 0.6782 0.089 Uiso 1 1 calc R
H2E2 H 0.7918 -0.0495 0.6692 0.089 Uiso 1 1 calc R
H2E3 H 0.7230 -0.0390 0.6195 0.089 Uiso 1 1 calc R
Cl1A Cl 0.73011(15) 0.42569(7) 0.48948(7) 0.0521(5) Uani 1 1 d .
O1A O 0.6576(5) 0.4484(2) 0.4605(3) 0.094(2) Uani 1 1 d .
O2A O 0.7248(6) 0.4367(2) 0.5444(2) 0.090(2) Uani 1 1 d .
O3A O 0.8250(4) 0.4364(2) 0.4704(2) 0.084(2) Uani 1 1 d .
O4A O 0.7144(5) 0.3788(2) 0.4843(2) 0.0748(17) Uani 1 1 d .
Cl1B Cl 0.55817(15) 0.22901(6) 0.58347(8) 0.0527(5) Uani 1 1 d .
O1B O 0.5171(5) 0.2388(2) 0.5333(3) 0.103(3) Uani 1 1 d .
O2B O 0.4877(6) 0.2129(2) 0.6189(4) 0.129(3) Uani 1 1 d .
O3B O 0.5983(5) 0.2672(2) 0.6047(3) 0.094(2) Uani 1 1 d .
O4B O 0.6328(5) 0.1960(2) 0.5766(2) 0.0784(19) Uani 1 1 d .
Cl1C Cl 0.0000 0.00763(8) 0.2500 0.0436(6) Uani 1 2 d S
O1C O -0.0405(8) -0.0235(3) 0.2171(5) 0.174(5) Uani 1 1 d .
O2C O 0.0650(8) 0.0323(3) 0.2229(4) 0.184(6) Uani 1 1 d .
Cl1D Cl -0.2430(2) 0.5000 1.0000 0.0671(9) Uani 1 2 d S
O1D O -0.1806(8) 0.4676(3) 0.9795(4) 0.163(4) Uani 1 1 d .
O2D O -0.2966(8) 0.4821(3) 1.0393(3) 0.153(4) Uani 1 1 d .
Cl1E Cl 0.5000 0.01026(8) 0.2500 0.0429(6) Uani 1 2 d S
O1E O 0.5846(5) -0.0166(2) 0.2524(3) 0.084(2) Uani 1 1 d .
O2E O 0.4963(5) 0.03786(17) 0.2962(2) 0.0666(16) Uani 1 1 d .
Cl1F Cl 0.0000 0.24229(10) 0.7500 0.0954(15) Uani 1 2 d S
O1F O 0.0468(13) 0.2143(3) 0.7726(8) 0.421(18) Uani 1 1 d .
O2F O -0.0514(14) 0.2699(3) 0.7339(9) 0.444(18) Uani 1 1 d .
N100 N 0.5362(5) 0.0545(2) 0.6034(3) 0.072(2) Uani 1 1 d .
C101 C 0.5053(6) 0.0225(3) 0.5886(3) 0.0473(19) Uani 1 1 d .
C102 C 0.4662(6) -0.0191(2) 0.5698(4) 0.061(2) Uani 1 1 d .
H10A H 0.5092 -0.0312 0.5423 0.092 Uiso 1 1 calc R
H10B H 0.4010 -0.0142 0.5549 0.092 Uiso 1 1 calc R
H10C H 0.4619 -0.0401 0.5994 0.092 Uiso 1 1 calc R
C201 C -0.0060(11) 0.0643(5) 0.4103(4) 0.110(4) Uani 1 1 d .
C202 C 0.0090(9) 0.0185(4) 0.4186(5) 0.094(3) Uani 1 1 d .
H20A H 0.0709 0.0140 0.4374 0.141 Uiso 1 1 calc R
H20B H 0.0113 0.0031 0.3843 0.141 Uiso 1 1 calc R
H20C H -0.0446 0.0064 0.4400 0.141 Uiso 1 1 calc R
N200 N -0.0235(16) 0.1004(4) 0.4078(5) 0.233(11) Uani 1 1 d .
C300 C -0.2487(18) 0.2618(6) 0.9375(8) 0.297(17) Uani 1 1 d .
H300 H -0.1937 0.2778 0.9552 0.357 Uiso 1 1 calc R
Cl30 Cl -0.1762(3) 0.25291(12) 0.88014(17) 0.1394(14) Uani 1 1 d .
Cl31 Cl -0.3130(2) 0.30944(11) 0.93311(14) 0.1131(11) Uani 1 1 d .
Cl32 Cl -0.2507(4) 0.22812(17) 0.9812(2) 0.186(2) Uani 1 1 d .

loop_
_atom_site_aniso_label
_atom_site_aniso_U_11
_atom_site_aniso_U_22
_atom_site_aniso_U_33
_atom_site_aniso_U_23
_atom_site_aniso_U_13
_atom_site_aniso_U_12
Zn1 0.0342(5) 0.0255(3) 0.0383(4) -0.0008(3) -0.0038(4) -0.0028(3)
Zn2 0.0267(4) 0.0273(3) 0.0348(4) 0.0023(3) -0.0021(4) -0.0007(3)
O11B 0.037(3) 0.034(3) 0.047(3) 0.005(2) -0.003(2) -0.001(2)
O11A 0.068(4) 0.049(3) 0.054(3) 0.016(2) -0.028(3) -0.008(3)
N11A 0.033(4) 0.037(3) 0.042(3) -0.007(2) 0.003(3) -0.002(3)
C11A 0.041(5) 0.035(4) 0.041(4) -0.005(3) 0.003(3) 0.001(3)
C12A 0.062(6) 0.040(4) 0.052(5) 0.000(3) 0.027(4) 0.002(4)
C13A 0.082(7) 0.059(5) 0.057(5) 0.000(4) 0.034(5) -0.004(5)
C14A 0.062(6) 0.050(5) 0.075(6) -0.027(5) 0.029(5) 0.000(4)
C15A 0.069(6) 0.041(4) 0.050(4) -0.015(4) 0.009(4) -0.001(4)
N21A 0.030(3) 0.029(2) 0.032(3) 0.000(2) 0.000(3) -0.005(2)
N22A 0.022(3) 0.028(2) 0.031(3) -0.003(2) 0.001(3) -0.004(2)
N23A 0.034(3) 0.033(3) 0.031(3) -0.001(2) 0.003(2) 0.001(3)
N24A 0.027(3) 0.029(2) 0.029(3) -0.004(2) -0.001(3) 0.002(2)
C21A 0.029(4) 0.038(3) 0.025(3) -0.002(3) -0.001(3) -0.001(3)
C22A 0.026(4) 0.025(3) 0.024(3) -0.001(2) -0.002(3) 0.001(3)
N31A 0.034(3) 0.030(3) 0.032(3) -0.002(2) -0.005(2) 0.002(3)
C31A 0.032(4) 0.030(3) 0.025(3) 0.004(3) -0.005(3) -0.002(3)
C32A 0.050(5) 0.039(4) 0.045(4) 0.002(3) 0.016(4) 0.006(4)
C33A 0.067(6) 0.056(5) 0.053(5) -0.003(4) 0.029(4) 0.004(4)
C34A 0.061(6) 0.040(4) 0.054(5) -0.009(4) 0.016(4) 0.011(4)
C35A 0.047(5) 0.029(4) 0.043(4) -0.003(3) 0.005(3) 0.007(3)
N11B 0.016(3) 0.033(2) 0.041(3) 0.005(2) 0.000(2) 0.000(2)
C11B 0.020(4) 0.022(3) 0.033(3) 0.003(2) 0.003(3) -0.001(2)
C12B 0.038(5) 0.047(4) 0.036(3) 0.002(3) 0.004(3) 0.006(3)
C13B 0.042(5) 0.059(5) 0.040(4) 0.003(3) 0.011(4) 0.001(4)
C14B 0.030(4) 0.060(5) 0.056(5) -0.001(4) 0.011(4) -0.004(3)
C15B 0.020(4) 0.046(4) 0.047(4) 0.004(3) 0.001(3) 0.001(3)
N21B 0.025(3) 0.030(3) 0.032(3) -0.001(2) -0.001(2) 0.002(3)
N22B 0.018(3) 0.031(3) 0.032(3) -0.003(2) -0.001(2) -0.002(2)
C21B 0.023(4) 0.019(3) 0.036(3) 0.002(3) -0.002(3) -0.001(3)
N11C 0.038(4) 0.028(3) 0.035(3) -0.007(2) -0.004(3) -0.004(3)
C11C 0.038(5) 0.025(3) 0.042(4) -0.005(3) -0.001(3) 0.001(3)
C12C 0.039(5) 0.055(5) 0.044(4) -0.006(3) -0.001(3) -0.005(4)
C13C 0.060(6) 0.075(6) 0.047(5) -0.005(4) 0.014(4) 0.012(5)
C14C 0.071(7) 0.069(5) 0.036(4) -0.007(4) 0.005(4) 0.019(5)
C15C 0.053(5) 0.045(4) 0.037(4) -0.007(3) -0.009(4) 0.002(4)
N21C 0.025(3) 0.029(3) 0.036(3) 0.000(2) 0.000(2) 0.000(2)
N22C 0.034(4) 0.029(3) 0.032(3) 0.001(2) -0.004(3) -0.001(3)
C21C 0.028(4) 0.023(3) 0.034(3) -0.004(3) -0.002(3) 0.000(3)
N1D 0.040(4) 0.032(3) 0.048(3) -0.001(3) -0.003(3) 0.003(3)
C1D 0.035(4) 0.034(3) 0.046(4) -0.005(3) -0.012(3) 0.002(3)
C2D 0.076(7) 0.028(3) 0.074(5) 0.009(3) -0.003(5) -0.002(4)
N1E 0.039(4) 0.035(3) 0.045(3) 0.005(3) 0.002(3) -0.001(3)
C1E 0.039(5) 0.039(4) 0.045(4) 0.004(3) -0.001(3) 0.000(3)
C2E 0.066(6) 0.033(3) 0.079(6) -0.003(4) -0.002(5) 0.003(4)
Cl1A 0.0471(13) 0.0641(12) 0.0452(10) 0.0091(9) -0.0068(9) -0.0025(10)
O1A 0.082(5) 0.100(5) 0.100(5) 0.049(4) -0.038(4) 0.000(4)
O2A 0.114(6) 0.115(5) 0.043(3) -0.006(3) 0.003(4) 0.024(5)
O3A 0.051(4) 0.116(6) 0.084(5) -0.009(4) 0.021(3) -0.024(4)
O4A 0.082(4) 0.073(4) 0.069(4) 0.009(3) -0.019(3) -0.021(4)
Cl1B 0.0468(13) 0.0459(11) 0.0655(13) 0.0118(9) -0.0184(10) -0.0014(9)
O1B 0.120(6) 0.102(5) 0.086(5) -0.009(4) -0.065(4) 0.048(5)
O2B 0.085(6) 0.097(5) 0.203(9) 0.075(6) 0.050(6) 0.005(5)
O3B 0.112(6) 0.070(4) 0.099(5) -0.022(4) 0.000(4) -0.021(4)
O4B 0.083(5) 0.073(4) 0.079(4) 0.019(3) -0.013(4) 0.031(3)
Cl1C 0.0400(16) 0.0396(13) 0.0512(15) 0.000 -0.0023(14) 0.000
O1C 0.206(12) 0.113(7) 0.204(11) -0.026(7) -0.078(9) -0.046(7)
O2C 0.233(12) 0.095(6) 0.224(11) -0.042(7) 0.149(10) -0.085(7)
Cl1D 0.045(2) 0.103(3) 0.0524(17) 0.0185(17) 0.000 0.000
O1D 0.165(10) 0.167(9) 0.159(9) -0.028(7) 0.023(8) 0.073(8)
O2D 0.208(11) 0.128(7) 0.123(7) 0.025(5) 0.088(7) -0.051(7)
Cl1E 0.0438(17) 0.0355(13) 0.0495(15) 0.000 0.0051(13) 0.000
O1E 0.078(5) 0.095(5) 0.078(4) -0.009(4) 0.003(4) 0.053(4)
O2E 0.075(4) 0.054(3) 0.071(4) -0.023(3) 0.001(3) 0.012(3)
Cl1F 0.093(3) 0.0265(13) 0.167(4) 0.000 -0.099(3) 0.000
O1F 0.49(3) 0.051(5) 0.72(4) -0.016(11) -0.54(3) 0.035(9)
O2F 0.51(3) 0.060(6) 0.76(4) -0.042(11) -0.58(3) 0.061(10)
N100 0.062(6) 0.067(5) 0.086(6) -0.029(4) -0.005(4) -0.015(4)
C101 0.037(5) 0.049(4) 0.056(5) 0.000(4) -0.006(4) -0.002(4)
C102 0.062(7) 0.044(4) 0.078(6) -0.010(4) -0.009(5) -0.011(4)
C201 0.167(13) 0.111(10) 0.053(6) -0.002(7) -0.040(7) 0.015(10)
C202 0.076(8) 0.112(9) 0.094(8) 0.013(7) 0.001(7) 0.015(7)
N200 0.50(3) 0.109(9) 0.086(8) -0.001(7) -0.111(13) 0.087(14)
C300 0.45(3) 0.157(14) 0.28(2) 0.144(16) 0.29(2) 0.18(2)
Cl30 0.134(3) 0.114(3) 0.171(4) -0.003(2) 0.023(3) 0.030(2)
Cl31 0.083(2) 0.101(2) 0.155(3) 0.015(2) 0.028(2) -0.0035(16)
Cl32 0.184(5) 0.197(5) 0.178(4) 0.070(4) -0.045(4) 0.023(4)

loop_
_atom_type_symbol
_atom_type_description
_atom_type_scat_dispersion_real
_atom_type_scat_dispersion_imag
_atom_type_scat_source
C C 0.0033 0.0016 'International Tables Vol C Tables 4.2.6.8 and 6.1.1.4'
H H 0.0000 0.0000 'International Tables Vol C Tables 4.2.6.8 and 6.1.1.4'
N N 0.0061 0.0033 'International Tables Vol C Tables 4.2.6.8 and 6.1.1.4'
O O 0.0106 0.0060 'International Tables Vol C Tables 4.2.6.8 and 6.1.1.4'
Cl Cl 0.1484 0.1585 'International Tables Vol C Tables 4.2.6.8 and 6.1.1.4'
Zn Zn 0.2839 1.4301 'International Tables Vol C Tables 4.2.6.8 and 6.1.1.4'

loop_
_geom_angle_atom_site_label_1
_geom_angle_atom_site_label_2
_geom_angle_atom_site_label_3
_geom_angle
_geom_angle_site_symmetry_1
_geom_angle_site_symmetry_3
O11A Zn1 N1D 91.7(2) . .
O11A Zn1 N11C 97.6(2) . .
N1D Zn1 N11C 97.5(2) . .
O11A Zn1 N11A 97.4(2) . .
N1D Zn1 N11A 96.9(2) . .
N11C Zn1 N11A 158.9(2) . .
O11A Zn1 N24A 85.41(19) . .
N1D Zn1 N24A 171.1(2) . .
N11C Zn1 N24A 91.28(19) . .
N11A Zn1 N24A 75.13(19) . .
O11A Zn1 N22C 171.5(2) . 3_756
N1D Zn1 N22C 90.3(2) . 3_756
N11C Zn1 N22C 73.99(19) . 3_756
N11A Zn1 N22C 90.6(2) . 3_756
N24A Zn1 N22C 93.80(18) . 3_756
O11B Zn2 N1E 91.5(2) . .
O11B Zn2 N31A 101.63(19) . .
N1E Zn2 N31A 101.2(2) . .
O11B Zn2 N11B 96.58(19) . .
N1E Zn2 N11B 97.41(19) . .
N31A Zn2 N11B 153.51(19) . .
O11B Zn2 N22A 85.21(18) . .
N1E Zn2 N22A 174.28(19) . .
N31A Zn2 N22A 75.05(18) . .
N11B Zn2 N22A 87.60(17) . .
O11B Zn2 N22B 170.01(18) . 3_756
N1E Zn2 N22B 93.6(2) . 3_756
N31A Zn2 N22B 85.83(19) . 3_756
N11B Zn2 N22B 74.23(18) . 3_756
N22A Zn2 N22B 90.39(18) . 3_756
C15A N11A C11A 117.4(6) . .
C15A N11A Zn1 124.1(5) . .
C11A N11A Zn1 118.5(4) . .
N11A C11A C12A 123.0(6) . .
N11A C11A C21A 116.4(6) . .
C12A C11A C21A 120.6(6) . .
C13A C12A C11A 117.2(7) . .
C14A C13A C12A 120.3(7) . .
C13A C14A C15A 119.3(7) . .
N11A C15A C14A 122.7(7) . .
N22A N21A C21A 117.2(5) . .
N21A N22A C22A 119.2(5) . .
N21A N22A Zn2 127.9(4) . .
C22A N22A Zn2 112.9(4) . .
N24A N23A C22A 117.0(5) . .
N23A N24A C21A 119.1(5) . .
N23A N24A Zn1 126.2(4) . .
C21A N24A Zn1 114.6(4) . .
N21A C21A N24A 124.2(5) . .
N21A C21A C11A 120.5(6) . .
N24A C21A C11A 115.3(5) . .
N23A C22A N22A 123.2(5) . .
N23A C22A C31A 120.6(5) . .
N22A C22A C31A 116.1(5) . .
C35A N31A C31A 118.0(6) . .
C35A N31A Zn2 122.0(4) . .
C31A N31A Zn2 119.2(4) . .
N31A C31A C32A 122.0(6) . .
N31A C31A C22A 116.1(5) . .
C32A C31A C22A 121.9(6) . .
C31A C32A C33A 118.9(7) . .
C34A C33A C32A 118.5(7) . .
C33A C34A C35A 120.2(7) . .
N31A C35A C34A 122.3(6) . .
C15B N11B C11B 118.9(5) . .
C15B N11B Zn2 121.2(4) . .
C11B N11B Zn2 119.7(4) . .
N11B C11B C12B 122.8(6) . .
N11B C11B C21B 115.7(5) . .
C12B C11B C21B 121.5(6) . .
C11B C12B C13B 116.9(6) . .
C14B C13B C12B 120.3(6) . .
C13B C14B C15B 119.8(7) . .
N11B C15B C14B 121.4(7) . .
N22B N21B C21B 116.2(5) . .
N21B N22B C21B 119.0(5) . 3_756
N21B N22B Zn2 127.1(4) . 3_756
C21B N22B Zn2 113.9(4) 3_756 3_756
N21B C21B N22B 124.8(6) . 3_756
N21B C21B C11B 118.9(5) . .
N22B C21B C11B 116.3(5) 3_756 .
C11C N11C C15C 116.5(6) . .
C11C N11C Zn1 120.6(4) . .
C15C N11C Zn1 122.9(5) . .
N11C C11C C12C 124.6(6) . .
N11C C11C C21C 113.9(6) . .
C12C C11C C21C 121.5(7) . .
C11C C12C C13C 117.4(7) . .
C14C C13C C12C 118.8(8) . .
C13C C14C C15C 120.7(7) . .
N11C C15C C14C 122.0(7) . .
N22C N21C C21C 115.2(5) . .
C21C N22C N21C 120.3(5) 3_756 .
C21C N22C Zn1 113.9(4) 3_756 3_756
N21C N22C Zn1 125.8(4) . 3_756
N22C C21C N21C 124.4(5) 3_756 .
N22C C21C C11C 117.5(6) 3_756 .
N21C C21C C11C 118.1(6) . .
C1D N1D Zn1 169.0(6) . .
N1D C1D C2D 178.8(8) . .
C1E N1E Zn2 168.8(6) . .
N1E C1E C2E 178.6(8) . .
O1A Cl1A O3A 111.1(4) . .
O1A Cl1A O2A 110.8(4) . .
O3A Cl1A O2A 108.8(4) . .
O1A Cl1A O4A 108.9(4) . .
O3A Cl1A O4A 109.2(4) . .
O2A Cl1A O4A 108.1(4) . .
O3B Cl1B O2B 108.4(5) . .
O3B Cl1B O1B 109.3(5) . .
O2B Cl1B O1B 111.6(5) . .
O3B Cl1B O4B 109.8(4) . .
O2B Cl1B O4B 109.1(4) . .
O1B Cl1B O4B 108.7(4) . .
O2C Cl1C O2C 113.1(8) 3 .
O2C Cl1C O1C 114.6(8) 3 .
O2C Cl1C O1C 109.7(7) . .
O2C Cl1C O1C 109.7(7) 3 3
O2C Cl1C O1C 114.6(8) . 3
O1C Cl1C O1C 93.7(9) . 3
O2D Cl1D O2D 113.9(10) . 4_567
O2D Cl1D O1D 110.0(6) . 4_567
O2D Cl1D O1D 109.1(6) 4_567 4_567
O2D Cl1D O1D 109.1(6) . .
O2D Cl1D O1D 110.0(6) 4_567 .
O1D Cl1D O1D 104.5(10) 4_567 .
O1E Cl1E O1E 110.2(6) . 3_655
O1E Cl1E O2E 109.1(4) . .
O1E Cl1E O2E 109.7(4) 3_655 .
O1E Cl1E O2E 109.7(4) . 3_655
O1E Cl1E O2E 109.1(4) 3_655 3_655
O2E Cl1E O2E 109.1(5) . 3_655
O2F Cl1F O2F 88.7(11) 3_556 .
O2F Cl1F O1F 90.7(6) 3_556 .
O2F Cl1F O1F 171.7(18) . .
O2F Cl1F O1F 171.7(19) 3_556 3_556
O2F Cl1F O1F 90.7(6) . 3_556
O1F Cl1F O1F 91.0(9) . 3_556
Cl1F O1F O2F 43.7(4) . 3_556
Cl1F O1F O1F 44.5(4) . 3_556
O2F O1F O1F 87.9(5) 3_556 3_556
Cl1F O2F O2F 45.6(5) . 3_556
Cl1F O2F O1F 45.6(4) . 3_556
O2F O2F O1F 90.9(6) 3_556 3_556
N100 C101 C102 179.2(10) . .
N200 C201 C202 173.4(18) . .
Cl32 C300 Cl31 128.0(9) . .
Cl32 C300 Cl30 120.5(9) . .
Cl31 C300 Cl30 111.5(8) . .

loop_
_geom_bond_atom_site_label_1
_geom_bond_atom_site_label_2
_geom_bond_distance
_geom_bond_site_symmetry_2
Zn1 O11A 2.081(5) .
Zn1 N1D 2.090(5) .
Zn1 N11C 2.099(6) .
Zn1 N11A 2.105(5) .
Zn1 N24A 2.239(5) .
Zn1 N22C 2.293(5) 3_756
Zn2 O11B 2.061(4) .
Zn2 N1E 2.061(5) .
Zn2 N31A 2.089(5) .
Zn2 N11B 2.116(5) .
Zn2 N22A 2.272(4) .
Zn2 N22B 2.276(5) 3_756
N11A C15A 1.343(8) .
N11A C11A 1.344(8) .
C11A C12A 1.391(9) .
C11A C21A 1.479(8) .
C12A C13A 1.383(10) .
C13A C14A 1.352(11) .
C14A C15A 1.370(11) .
N21A N22A 1.303(6) .
N21A C21A 1.322(7) .
N22A C22A 1.357(7) .
N23A N24A 1.311(7) .
N23A C22A 1.335(7) .
N24A C21A 1.342(7) .
C22A C31A 1.465(8) .
N31A C35A 1.323(8) .
N31A C31A 1.349(7) .
C31A C32A 1.382(9) .
C32A C33A 1.392(10) .
C33A C34A 1.340(10) .
C34A C35A 1.389(10) .
N11B C15B 1.338(8) .
N11B C11B 1.343(7) .
C11B C12B 1.384(8) .
C11B C21B 1.473(8) .
C12B C13B 1.409(10) .
C13B C14B 1.336(10) .
C14B C15B 1.392(10) .
N21B N22B 1.326(7) .
N21B C21B 1.334(7) .
N22B C21B 1.344(7) 3_756
N22B Zn2 2.276(5) 3_756
C21B N22B 1.344(7) 3_756
N11C C11C 1.360(8) .
N11C C15C 1.360(8) .
C11C C12C 1.373(10) .
C11C C21C 1.491(8) .
C12C C13C 1.407(10) .
C13C C14C 1.366(12) .
C14C C15C 1.377(11) .
N21C N22C 1.326(7) .
N21C C21C 1.341(8) .
N22C C21C 1.307(8) 3_756
N22C Zn1 2.293(5) 3_756
C21C N22C 1.307(8) 3_756
N1D C1D 1.125(7) .
C1D C2D 1.459(9) .
N1E C1E 1.129(8) .
C1E C2E 1.453(9) .
Cl1A O1A 1.409(6) .
Cl1A O3A 1.422(6) .
Cl1A O2A 1.424(5) .
Cl1A O4A 1.434(6) .
Cl1B O3B 1.383(6) .
Cl1B O2B 1.402(7) .
Cl1B O1B 1.415(6) .
Cl1B O4B 1.436(6) .
Cl1C O2C 1.346(8) 3
Cl1C O2C 1.346(8) .
Cl1C O1C 1.368(9) .
Cl1C O1C 1.368(9) 3
Cl1D O2D 1.344(7) .
Cl1D O2D 1.344(7) 4_567
Cl1D O1D 1.396(9) 4_567
Cl1D O1D 1.396(9) .
Cl1E O1E 1.415(6) .
Cl1E O1E 1.415(6) 3_655
Cl1E O2E 1.431(5) .
Cl1E O2E 1.431(5) 3_655
Cl1F O2F 1.163(8) 3_556
Cl1F O2F 1.163(8) .
Cl1F O1F 1.202(9) .
Cl1F O1F 1.202(9) 3_556
O1F O2F 1.683(12) 3_556
O1F O1F 1.715(18) 3_556
O2F O2F 1.63(2) 3_556
O2F O1F 1.683(12) 3_556
N100 C101 1.116(9) .
C101 C102 1.442(10) .
C201 N200 1.115(15) .
C201 C202 1.410(15) .
C300 Cl32 1.496(14) .
C300 Cl31 1.686(14) .
C300 Cl30 1.775(14) .
